data_2236841
loop_
_publ_author_name
'Garudachari, B.'
'Islor, Arun M.'
'Satyanarayan, M. N.'
'Gerber, Thomas'
'Hosten, Eric'
'Betz, Richard'

_publ_section_title
;
 Ethyl 4-oxo-8-trifluoromethyl-1,4-dihydroquinoline-3-carboxylate
;
_journal_coeditor_code CV5354
_journal_issue 12
_journal_name_full 'Acta Crystallographica Section E'
_journal_page_first o3304
_journal_page_last o3305
_journal_paper_doi 10.1107/S1600536812045321
_journal_volume 68
_journal_year 2012
_chemical_formula_iupac 'C13 H10 F3 N O3'
_chemical_formula_moiety 'C13 H10 F3 N O3'
_chemical_formula_sum 'C13 H10 F3 N O3'
_chemical_formula_weight 285.22
_chemical_melting_point_gt 570
_chemical_melting_point_lt 568
_chemical_name_systematic
;
Ethyl 4-oxo-8-trifluoromethyl-1,4-dihydroquinoline-3-carboxylate
;
_space_group_IT_number 2
_symmetry_cell_setting triclinic
_symmetry_space_group_name_Hall '-P 1'
_symmetry_space_group_name_H-M 'P -1'
_atom_sites_solution_hydrogens geom
_atom_sites_solution_primary direct
_atom_sites_solution_secondary difmap
_audit_creation_method SHELXL-97
_cell_angle_alpha 72.9340(10)
_cell_angle_beta 74.1670(10)
_cell_angle_gamma 74.0590(10)
_cell_formula_units_Z 4
_cell_length_a 9.8248(3)
_cell_length_b 11.0222(3)
_cell_length_c 12.3450(4)
_cell_measurement_reflns_used 9882
_cell_measurement_temperature 200(2)
_cell_measurement_theta_max 28.30
_cell_measurement_theta_min 2.52
_cell_volume 1201.67(6)
_computing_cell_refinement 'SAINT (Bruker, 2010)'
_computing_data_collection 'APEX2 (Bruker, 2010)'
_computing_data_reduction 'SAINT (Bruker, 2010)'
_computing_molecular_graphics 'ORTEP-3 (Farrugia, 2012) and Mercury (Macrae <i>et al.</i>, 2008)'
_computing_publication_material 'SHELXL97 (Sheldrick, 2008) and PLATON (Spek, 2009)'
_computing_structure_refinement 'SHELXL97 (Sheldrick, 2008)'
_computing_structure_solution 'SHELXS97 (Sheldrick, 2008)'
_diffrn_ambient_temperature 200(2)
_diffrn_measured_fraction_theta_full 0.994
_diffrn_measured_fraction_theta_max 0.994
_diffrn_measurement_device_type 'Bruker APEXII CCD'
_diffrn_measurement_method '\f and \w scans'
_diffrn_radiation_monochromator graphite
_diffrn_radiation_source 'fine-focus sealed tube'
_diffrn_radiation_type MoK\a
_diffrn_radiation_wavelength 0.71073
_diffrn_reflns_av_R_equivalents 0.0164
_diffrn_reflns_av_sigmaI/netI 0.0138
_diffrn_reflns_limit_h_max 13
_diffrn_reflns_limit_h_min -13
_diffrn_reflns_limit_k_max 14
_diffrn_reflns_limit_k_min -14
_diffrn_reflns_limit_l_max 16
_diffrn_reflns_limit_l_min -16
_diffrn_reflns_number 21419
_diffrn_reflns_theta_full 28.34
_diffrn_reflns_theta_max 28.34
_diffrn_reflns_theta_min 1.76
_exptl_absorpt_coefficient_mu 0.142
_exptl_absorpt_correction_T_max 0.9556
_exptl_absorpt_correction_T_min 0.9284
_exptl_absorpt_correction_type multi-scan
_exptl_absorpt_process_details '(SADABS; Bruker, 2008)'
_exptl_crystal_colour colourless
_exptl_crystal_density_diffrn 1.577
_exptl_crystal_density_method 'not measured'
_exptl_crystal_description platelet
_exptl_crystal_F_000 584
_exptl_crystal_size_max 0.53
_exptl_crystal_size_mid 0.38
_exptl_crystal_size_min 0.32
_refine_diff_density_max 0.389
_refine_diff_density_min -0.227
_refine_ls_extinction_method none
_refine_ls_goodness_of_fit_ref 1.040
_refine_ls_hydrogen_treatment mixed
_refine_ls_matrix_type full
_refine_ls_number_parameters 371
_refine_ls_number_reflns 5963
_refine_ls_number_restraints 0
_refine_ls_restrained_S_all 1.040
_refine_ls_R_factor_all 0.0472
_refine_ls_R_factor_gt 0.0396
_refine_ls_shift/su_max 0.000
_refine_ls_shift/su_mean 0.000
_refine_ls_structure_factor_coef Fsqd
_refine_ls_weighting_details 'calc w=1/[\s^2^(Fo^2^)+(0.0593P)^2^+0.3846P] where P=(Fo^2^+2Fc^2^)/3'
_refine_ls_weighting_scheme calc
_refine_ls_wR_factor_gt 0.1075
_refine_ls_wR_factor_ref 0.1160
_reflns_number_gt 5051
_reflns_number_total 5963
_reflns_threshold_expression I>2sigma(I)
_cod_data_source_file cv5354.cif
_cod_data_source_block I
_cod_database_code 2236841
_cod_database_fobs_code 2236841

loop_
_symmetry_equiv_pos_as_xyz
'x, y, z'
'-x, -y, -z'

loop_
_atom_site_type_symbol
_atom_site_label
_atom_site_fract_x
_atom_site_fract_y
_atom_site_fract_z
_atom_site_U_iso_or_equiv
_atom_site_adp_type
_atom_site_calc_flag
_atom_site_refinement_flags
_atom_site_occupancy
_atom_site_symmetry_multiplicity
F F11 0.33975(9) 0.25175(8) 0.03791(8) 0.0439(2) Uani d . 1 1
F F12 0.44442(10) 0.35929(10) 0.09612(10) 0.0568(3) Uani d . 1 1
F F13 0.47655(10) 0.37218(10) -0.08575(9) 0.0631(3) Uani d . 1 1
F F21 0.16132(9) 0.25934(8) 0.55061(8) 0.0470(2) Uani d . 1 1
F F22 0.05981(10) 0.16771(11) 0.71858(8) 0.0581(3) Uani d . 1 1
F F23 0.01521(11) 0.13966(11) 0.56807(11) 0.0657(3) Uani d . 1 1
O O11 -0.20937(11) 0.70312(9) 0.17938(8) 0.0405(2) Uani d . 1 1
O O12 -0.33287(11) 0.58234(11) 0.40381(10) 0.0474(3) Uani d . 1 1
O O13 -0.19356(10) 0.39636(9) 0.48120(8) 0.0360(2) Uani d . 1 1
O O21 0.71392(13) -0.18698(10) 0.68194(9) 0.0488(3) Uani d . 1 1
O O22 0.83982(11) -0.07326(11) 0.79574(11) 0.0533(3) Uani d . 1 1
O O23 0.69974(11) 0.11050(11) 0.84210(9) 0.0445(2) Uani d . 1 1
N N1 0.12165(11) 0.38724(9) 0.19918(9) 0.0270(2) Uani d . 1 1
H H1 0.190(2) 0.3151(18) 0.2098(16) 0.046(5) Uiso d . 1 1
N N2 0.38130(11) 0.12577(10) 0.69417(9) 0.0276(2) Uani d . 1 1
H H2 0.3130(19) 0.1915(17) 0.7026(15) 0.039(4) Uiso d . 1 1
C C101 0.13071(12) 0.48491(11) 0.09948(10) 0.0248(2) Uani d . 1 1
C C102 0.25053(13) 0.47904(12) 0.00530(11) 0.0291(2) Uani d . 1 1
C C103 0.25240(14) 0.57880(13) -0.09286(11) 0.0341(3) Uani d . 1 1
H H103 0.3331 0.5743 -0.1560 0.041 Uiso calc R 1 1
C C104 0.13755(15) 0.68645(13) -0.10101(11) 0.0345(3) Uani d . 1 1
H H104 0.1399 0.7543 -0.1695 0.041 Uiso calc R 1 1
C C105 0.02133(14) 0.69401(11) -0.00978(11) 0.0307(2) Uani d . 1 1
H H105 -0.0566 0.7675 -0.0154 0.037 Uiso calc R 1 1
C C106 0.01622(12) 0.59419(11) 0.09183(10) 0.0251(2) Uani d . 1 1
C C107 0.37692(14) 0.36615(14) 0.01239(12) 0.0372(3) Uani d . 1 1
C C108 -0.11013(12) 0.60598(11) 0.18858(10) 0.0269(2) Uani d . 1 1
C C109 -0.10586(12) 0.49925(11) 0.28998(10) 0.0255(2) Uani d . 1 1
C C110 0.00998(12) 0.39563(11) 0.28906(10) 0.0261(2) Uani d . 1 1
H H110 0.0107 0.3260 0.3562 0.031 Uiso calc R 1 1
C C111 -0.22344(12) 0.50028(11) 0.39440(10) 0.0281(2) Uani d . 1 1
C C112 -0.29520(15) 0.38902(15) 0.59208(11) 0.0383(3) Uani d . 1 1
H H11A -0.2959 0.2970 0.6318 0.046 Uiso calc R 1 1
H H11B -0.3939 0.4329 0.5794 0.046 Uiso calc R 1 1
C C113 -0.25346(18) 0.45247(16) 0.66662(13) 0.0459(3) Uani d . 1 1
H H11C -0.1546 0.4106 0.6770 0.069 Uiso calc R 1 1
H H11D -0.3202 0.4435 0.7423 0.069 Uiso calc R 1 1
H H11E -0.2583 0.5448 0.6292 0.069 Uiso calc R 1 1
C C201 0.36760(13) 0.02791(11) 0.65228(10) 0.0278(2) Uani d . 1 1
C C202 0.24340(14) 0.03303(13) 0.61281(11) 0.0333(3) Uani d . 1 1
C C203 0.23449(18) -0.07003(15) 0.57567(13) 0.0445(3) Uani d . 1 1
H H203 0.1504 -0.0669 0.5502 0.053 Uiso calc R 1 1
C C204 0.3472(2) -0.17898(15) 0.57496(14) 0.0498(4) Uani d . 1 1
H H204 0.3396 -0.2497 0.5494 0.060 Uiso calc R 1 1
C C205 0.46903(18) -0.18417(13) 0.61103(12) 0.0423(3) Uani d . 1 1
H H205 0.5461 -0.2582 0.6093 0.051 Uiso calc R 1 1
C C206 0.48144(14) -0.08153(11) 0.65054(10) 0.0309(3) Uani d . 1 1
C C207 0.12056(14) 0.14904(15) 0.61157(12) 0.0390(3) Uani d . 1 1
C C208 0.61343(14) -0.09151(12) 0.69029(10) 0.0322(3) Uani d . 1 1
C C209 0.61215(13) 0.01330(12) 0.73845(10) 0.0295(2) Uani d . 1 1
C C210 0.49545(13) 0.11609(11) 0.73754(10) 0.0277(2) Uani d . 1 1
H H210 0.4959 0.1844 0.7697 0.033 Uiso calc R 1 1
C C211 0.73085(13) 0.00904(13) 0.79296(11) 0.0341(3) Uani d . 1 1
C C212 0.79490(17) 0.11036(17) 0.91340(13) 0.0465(4) Uani d . 1 1
H H21A 0.8003 0.2007 0.9067 0.056 Uiso calc R 1 1
H H21B 0.8936 0.0623 0.8857 0.056 Uiso calc R 1 1
C C213 0.74080(19) 0.04817(17) 1.03738(13) 0.0484(4) Uani d . 1 1
H H21C 0.6426 0.0950 1.0643 0.073 Uiso calc R 1 1
H H21D 0.8048 0.0511 1.0846 0.073 Uiso calc R 1 1
H H21E 0.7395 -0.0424 1.0444 0.073 Uiso calc R 1 1

loop_
_atom_site_aniso_label
_atom_site_aniso_U_11
_atom_site_aniso_U_22
_atom_site_aniso_U_33
_atom_site_aniso_U_12
_atom_site_aniso_U_13
_atom_site_aniso_U_23
F11 0.0417(4) 0.0334(4) 0.0518(5) -0.0007(3) -0.0053(4) -0.0137(4)
F12 0.0366(4) 0.0627(6) 0.0764(7) 0.0050(4) -0.0282(5) -0.0237(5)
F13 0.0424(5) 0.0589(6) 0.0598(6) 0.0010(4) 0.0196(4) -0.0110(5)
F21 0.0428(5) 0.0386(4) 0.0502(5) -0.0027(3) -0.0098(4) -0.0021(4)
F22 0.0385(5) 0.0789(7) 0.0411(5) 0.0022(4) 0.0011(4) -0.0130(5)
F23 0.0512(6) 0.0676(7) 0.0894(8) -0.0103(5) -0.0422(6) -0.0120(6)
O11 0.0428(5) 0.0338(5) 0.0311(5) 0.0145(4) -0.0083(4) -0.0078(4)
O12 0.0306(5) 0.0467(6) 0.0462(6) 0.0050(4) 0.0015(4) -0.0042(5)
O13 0.0353(5) 0.0409(5) 0.0252(4) -0.0031(4) -0.0036(3) -0.0049(4)
O21 0.0574(6) 0.0394(5) 0.0384(5) 0.0243(5) -0.0201(5) -0.0154(4)
O22 0.0336(5) 0.0522(6) 0.0669(8) 0.0066(5) -0.0198(5) -0.0091(5)
O23 0.0421(5) 0.0527(6) 0.0424(6) -0.0029(4) -0.0195(4) -0.0136(5)
N1 0.0258(5) 0.0247(5) 0.0271(5) 0.0029(4) -0.0081(4) -0.0061(4)
N2 0.0264(5) 0.0251(5) 0.0278(5) 0.0028(4) -0.0066(4) -0.0078(4)
C101 0.0260(5) 0.0251(5) 0.0254(5) -0.0036(4) -0.0083(4) -0.0082(4)
C102 0.0270(5) 0.0310(6) 0.0305(6) -0.0051(4) -0.0058(4) -0.0101(5)
C103 0.0346(6) 0.0402(7) 0.0286(6) -0.0128(5) -0.0019(5) -0.0094(5)
C104 0.0448(7) 0.0322(6) 0.0274(6) -0.0126(5) -0.0099(5) -0.0020(5)
C105 0.0381(6) 0.0250(5) 0.0299(6) -0.0034(4) -0.0130(5) -0.0055(4)
C106 0.0283(5) 0.0241(5) 0.0243(5) -0.0021(4) -0.0094(4) -0.0076(4)
C107 0.0269(6) 0.0407(7) 0.0392(7) -0.0036(5) -0.0005(5) -0.0118(6)
C108 0.0285(5) 0.0263(5) 0.0258(5) 0.0023(4) -0.0099(4) -0.0094(4)
C109 0.0253(5) 0.0264(5) 0.0251(5) -0.0016(4) -0.0079(4) -0.0079(4)
C110 0.0274(5) 0.0252(5) 0.0248(5) -0.0017(4) -0.0090(4) -0.0050(4)
C111 0.0260(5) 0.0299(5) 0.0291(6) -0.0049(4) -0.0063(4) -0.0086(4)
C112 0.0366(7) 0.0491(8) 0.0279(6) -0.0163(6) -0.0004(5) -0.0061(5)
C113 0.0509(8) 0.0551(9) 0.0326(7) -0.0138(7) -0.0049(6) -0.0128(6)
C201 0.0341(6) 0.0260(5) 0.0197(5) -0.0044(4) -0.0050(4) -0.0026(4)
C202 0.0383(6) 0.0350(6) 0.0250(6) -0.0102(5) -0.0082(5) -0.0010(5)
C203 0.0595(9) 0.0459(8) 0.0352(7) -0.0221(7) -0.0159(6) -0.0045(6)
C204 0.0807(12) 0.0363(7) 0.0400(8) -0.0201(7) -0.0168(8) -0.0093(6)
C205 0.0650(9) 0.0265(6) 0.0319(6) -0.0031(6) -0.0107(6) -0.0074(5)
C206 0.0424(7) 0.0249(5) 0.0202(5) -0.0009(5) -0.0062(5) -0.0038(4)
C207 0.0313(6) 0.0496(8) 0.0348(7) -0.0095(6) -0.0103(5) -0.0042(6)
C208 0.0381(6) 0.0282(6) 0.0200(5) 0.0072(5) -0.0064(4) -0.0032(4)
C209 0.0283(5) 0.0296(6) 0.0233(5) 0.0018(4) -0.0053(4) -0.0029(4)
C210 0.0279(5) 0.0269(5) 0.0247(5) -0.0012(4) -0.0046(4) -0.0057(4)
C211 0.0295(6) 0.0372(6) 0.0282(6) -0.0037(5) -0.0066(5) 0.0010(5)
C212 0.0445(8) 0.0630(9) 0.0355(7) -0.0223(7) -0.0154(6) -0.0003(6)
C213 0.0564(9) 0.0523(9) 0.0335(7) -0.0136(7) -0.0072(6) -0.0055(6)

loop_
_atom_type_symbol
_atom_type_description
_atom_type_scat_dispersion_real
_atom_type_scat_dispersion_imag
_atom_type_scat_source
C C 0.0033 0.0016 'International Tables Vol C Tables 4.2.6.8 and 6.1.1.4'
H H 0.0000 0.0000 'International Tables Vol C Tables 4.2.6.8 and 6.1.1.4'
F F 0.0171 0.0103 'International Tables Vol C Tables 4.2.6.8 and 6.1.1.4'
N N 0.0061 0.0033 'International Tables Vol C Tables 4.2.6.8 and 6.1.1.4'
O O 0.0106 0.0060 'International Tables Vol C Tables 4.2.6.8 and 6.1.1.4'

loop_
_geom_angle_atom_site_label_1
_geom_angle_atom_site_label_2
_geom_angle_atom_site_label_3
_geom_angle
C111 O13 C112 117.59(10)
C211 O23 C212 117.55(12)
C110 N1 C101 121.95(10)
C110 N1 H1 114.9(12)
C101 N1 H1 123.2(12)
C210 N2 C201 121.93(10)
C210 N2 H2 115.4(11)
C201 N2 H2 122.2(11)
N1 C101 C106 118.41(10)
N1 C101 C102 122.48(10)
C106 C101 C102 119.12(10)
C103 C102 C101 119.82(11)
C103 C102 C107 119.71(11)
C101 C102 C107 120.46(11)
C102 C103 C104 121.00(12)
C102 C103 H103 119.5
C104 C103 H103 119.5
C105 C104 C103 119.78(11)
C105 C104 H104 120.1
C103 C104 H104 120.1
C104 C105 C106 120.70(11)
C104 C105 H105 119.7
C106 C105 H105 119.7
C101 C106 C105 119.58(11)
C101 C106 C108 121.19(10)
C105 C106 C108 119.22(10)
F13 C107 F11 106.66(11)
F13 C107 F12 106.61(11)
F11 C107 F12 105.45(12)
F13 C107 C102 112.78(12)
F11 C107 C102 113.23(10)
F12 C107 C102 111.58(11)
O11 C108 C109 124.72(11)
O11 C108 C106 119.80(11)
C109 C108 C106 115.48(10)
C110 C109 C108 119.21(10)
C110 C109 C111 119.66(10)
C108 C109 C111 121.13(10)
N1 C110 C109 123.71(10)
N1 C110 H110 118.1
C109 C110 H110 118.1
O12 C111 O13 122.73(11)
O12 C111 C109 125.78(11)
O13 C111 C109 111.49(10)
O13 C112 C113 110.26(11)
O13 C112 H11A 109.6
C113 C112 H11A 109.6
O13 C112 H11B 109.6
C113 C112 H11B 109.6
H11A C112 H11B 108.1
C112 C113 H11C 109.5
C112 C113 H11D 109.5
H11C C113 H11D 109.5
C112 C113 H11E 109.5
H11C C113 H11E 109.5
H11D C113 H11E 109.5
N2 C201 C206 118.05(11)
N2 C201 C202 122.66(11)
C206 C201 C202 119.28(11)
C203 C202 C201 119.74(13)
C203 C202 C207 119.36(13)
C201 C202 C207 120.90(11)
C202 C203 C204 120.80(14)
C202 C203 H203 119.6
C204 C203 H203 119.6
C205 C204 C203 120.02(13)
C205 C204 H204 120.0
C203 C204 H204 120.0
C204 C205 C206 120.81(13)
C204 C205 H205 119.6
C206 C205 H205 119.6
C205 C206 C201 119.33(13)
C205 C206 C208 119.22(12)
C201 C206 C208 121.44(11)
F23 C207 F21 106.70(11)
F23 C207 F22 106.69(12)
F21 C207 F22 105.13(12)
F23 C207 C202 112.96(13)
F21 C207 C202 113.00(11)
F22 C207 C202 111.81(11)
O21 C208 C209 125.29(13)
O21 C208 C206 119.16(12)
C209 C208 C206 115.54(10)
C210 C209 C208 118.91(11)
C210 C209 C211 119.79(11)
C208 C209 C211 121.25(11)
N2 C210 C209 123.90(11)
N2 C210 H210 118.0
C209 C210 H210 118.0
O22 C211 O23 123.44(13)
O22 C211 C209 125.73(13)
O23 C211 C209 110.82(10)
O23 C212 C213 110.57(12)
O23 C212 H21A 109.5
C213 C212 H21A 109.5
O23 C212 H21B 109.5
C213 C212 H21B 109.5
H21A C212 H21B 108.1
C212 C213 H21C 109.5
C212 C213 H21D 109.5
H21C C213 H21D 109.5
C212 C213 H21E 109.5
H21C C213 H21E 109.5
H21D C213 H21E 109.5

loop_
_geom_bond_atom_site_label_1
_geom_bond_atom_site_label_2
_geom_bond_distance
F11 C107 1.3341(16)
F12 C107 1.3470(17)
F13 C107 1.3310(16)
F21 C207 1.3307(17)
F22 C207 1.3437(17)
F23 C207 1.3285(16)
O11 C108 1.2351(14)
O12 C111 1.2029(15)
O13 C111 1.3464(15)
O13 C112 1.4529(15)
O21 C208 1.2370(15)
O22 C211 1.1994(16)
O23 C211 1.3495(18)
O23 C212 1.4479(17)
N1 C110 1.3355(15)
N1 C101 1.3773(15)
N1 H1 0.892(19)
N2 C210 1.3358(15)
N2 C201 1.3763(15)
N2 H2 0.851(18)
C101 C106 1.4043(15)
C101 C102 1.4132(16)
C102 C103 1.3765(18)
C102 C107 1.4981(17)
C103 C104 1.3956(19)
C103 H103 0.9500
C104 C105 1.3712(18)
C104 H104 0.9500
C105 C106 1.4044(16)
C105 H105 0.9500
C106 C108 1.4757(16)
C108 C109 1.4457(16)
C109 C110 1.3735(15)
C109 C111 1.4782(16)
C110 H110 0.9500
C112 C113 1.498(2)
C112 H11A 0.9900
C112 H11B 0.9900
C113 H11C 0.9800
C113 H11D 0.9800
C113 H11E 0.9800
C201 C206 1.4027(16)
C201 C202 1.4141(17)
C202 C203 1.375(2)
C202 C207 1.4976(19)
C203 C204 1.393(2)
C203 H203 0.9500
C204 C205 1.368(2)
C204 H204 0.9500
C205 C206 1.4017(18)
C205 H205 0.9500
C206 C208 1.4737(18)
C208 C209 1.4420(18)
C209 C210 1.3727(15)
C209 C211 1.4815(17)
C210 H210 0.9500
C212 C213 1.495(2)
C212 H21A 0.9900
C212 H21B 0.9900
C213 H21C 0.9800
C213 H21D 0.9800
C213 H21E 0.9800

loop_
_geom_hbond_atom_site_label_D
_geom_hbond_atom_site_label_H
_geom_hbond_atom_site_label_A
_geom_hbond_site_symmetry_A
_geom_hbond_distance_DH
_geom_hbond_distance_HA
_geom_hbond_distance_DA
_geom_hbond_angle_DHA
N1 H1 O21 2_656 0.892(19) 1.875(19) 2.6588(13) 145.5(16)
N2 H2 O11 2_566 0.851(18) 2.011(17) 2.7178(13) 139.9(16)
N2 H2 O12 2_566 0.851(18) 2.487(17) 3.0380(15) 123.2(14)
C212 H21B F22 1_655 0.99 2.46 3.0909(18) 120.8
C204 H204 O13 2_556 0.95 2.60 3.4691(18) 152.9

loop_
_geom_torsion_atom_site_label_1
_geom_torsion_atom_site_label_2
_geom_torsion_atom_site_label_3
_geom_torsion_atom_site_label_4
_geom_torsion
C110 N1 C101 C106 -2.05(16)
C110 N1 C101 C102 177.88(10)
N1 C101 C102 C103 178.98(11)
C106 C101 C102 C103 -1.09(17)
N1 C101 C102 C107 -2.20(17)
C106 C101 C102 C107 177.73(11)
C101 C102 C103 C104 0.15(18)
C107 C102 C103 C104 -178.67(12)
C102 C103 C104 C105 0.53(19)
C103 C104 C105 C106 -0.26(19)
N1 C101 C106 C105 -178.71(10)
C102 C101 C106 C105 1.35(16)
N1 C101 C106 C108 0.99(16)
C102 C101 C106 C108 -178.94(10)
C104 C105 C106 C101 -0.69(17)
C104 C105 C106 C108 179.60(11)
C103 C102 C107 F13 -4.70(18)
C101 C102 C107 F13 176.48(11)
C103 C102 C107 F11 -125.94(13)
C101 C102 C107 F11 55.24(16)
C103 C102 C107 F12 115.27(14)
C101 C102 C107 F12 -63.55(15)
C101 C106 C108 O11 -179.90(11)
C105 C106 C108 O11 -0.19(17)
C101 C106 C108 C109 0.70(16)
C105 C106 C108 C109 -179.60(10)
O11 C108 C109 C110 179.19(12)
C106 C108 C109 C110 -1.43(15)
O11 C108 C109 C111 -1.12(18)
C106 C108 C109 C111 178.25(10)
C101 N1 C110 C109 1.34(17)
C108 C109 C110 N1 0.50(17)
C111 C109 C110 N1 -179.19(10)
C112 O13 C111 O12 -3.68(18)
C112 O13 C111 C109 175.91(10)
C110 C109 C111 O12 -176.54(12)
C108 C109 C111 O12 3.78(19)
C110 C109 C111 O13 3.89(15)
C108 C109 C111 O13 -175.80(10)
C111 O13 C112 C113 -90.46(14)
C210 N2 C201 C206 -3.23(17)
C210 N2 C201 C202 175.92(11)
N2 C201 C202 C203 -177.79(12)
C206 C201 C202 C203 1.35(18)
N2 C201 C202 C207 1.81(18)
C206 C201 C202 C207 -179.05(11)
C201 C202 C203 C204 -0.8(2)
C207 C202 C203 C204 179.55(13)
C202 C203 C204 C205 -0.3(2)
C203 C204 C205 C206 0.9(2)
C204 C205 C206 C201 -0.4(2)
C204 C205 C206 C208 179.11(13)
N2 C201 C206 C205 178.44(11)
C202 C201 C206 C205 -0.74(18)
N2 C201 C206 C208 -1.05(17)
C202 C201 C206 C208 179.77(11)
C203 C202 C207 F23 -2.68(18)
C201 C202 C207 F23 177.71(12)
C203 C202 C207 F21 -123.94(14)
C201 C202 C207 F21 56.46(16)
C203 C202 C207 F22 117.68(14)
C201 C202 C207 F22 -61.92(16)
C205 C206 C208 O21 3.99(18)
C201 C206 C208 O21 -176.53(12)
C205 C206 C208 C209 -175.03(11)
C201 C206 C208 C209 4.46(17)
O21 C208 C209 C210 177.19(12)
C206 C208 C209 C210 -3.86(16)
O21 C208 C209 C211 -5.5(2)
C206 C208 C209 C211 173.49(11)
C201 N2 C210 C209 3.95(18)
C208 C209 C210 N2 -0.11(18)
C211 C209 C210 N2 -177.50(11)
C212 O23 C211 O22 -7.8(2)
C212 O23 C211 C209 171.24(11)
C210 C209 C211 O22 -177.47(13)
C208 C209 C211 O22 5.2(2)
C210 C209 C211 O23 3.55(16)
C208 C209 C211 O23 -173.77(11)
C211 O23 C212 C213 -91.90(16)

loop_
_cod_related_entry_id
_cod_related_entry_database
_cod_related_entry_code
1 ChemSpider 234079
